data_1543951
loop_
_publ_author_name
'Rui Zhao'
'Feng-Ling Wang'
'Gao Liu'
'Xuan Shen'
'Xin Wang'
'Ting Yang'
'Zhao Qiu'
'Ying-Jie Zhang'
'Su Jing'
'Yan Xu'
'Dun-Ru Zhu'

_publ_section_title
;
 Syntheses, structures and properties of cyclometalated iridium(III)
 complexes based on 2-phenyl-5-nitropyridyl and different strong-field
 ancillary ligands
;
_journal_name_full 'Inorganica Chimica Acta'
_journal_page_first 372
_journal_page_last 378
_journal_paper_doi 10.1016/j.ica.2013.09.027
_journal_volume 409B
_journal_year 2014
_chemical_formula_moiety 'C40 H29 Ir N7 O4 P, 0.17(C6H24O6)'
_chemical_formula_sum 'C41 H33 Ir N7 O5 P'
_chemical_formula_weight 926.91
_space_group_IT_number 15
_symmetry_cell_setting monoclinic
_symmetry_space_group_name_Hall '-C 2yc'
_symmetry_space_group_name_H-M 'C 1 2/c 1'
_atom_sites_solution_hydrogens geom
_atom_sites_solution_primary direct
_atom_sites_solution_secondary difmap
_cell_angle_alpha 90.00
_cell_angle_beta 102.815(2)
_cell_angle_gamma 90.00
_cell_formula_units_Z 8
_cell_length_a 17.1230(14)
_cell_length_b 12.2162(14)
_cell_length_c 38.296(4)
_cell_measurement_reflns_used 4008
_cell_measurement_temperature 296(2)
_cell_measurement_theta_max 26.96
_cell_measurement_theta_min 1.29
_cell_volume 7811.1(14)
_computing_cell_refinement 'SAINT (Bruker, 2005)'
_computing_data_collection 'APEX2 (Bruker, 2005)'
_computing_data_reduction SAINT
_computing_molecular_graphics SHELXTL
_computing_publication_material SHELXTL
_computing_structure_refinement 'SHELXL-97 (Sheldrick, 2008)'
_computing_structure_solution 'SHELXS-97 (Sheldrick, 2008)'
_diffrn_ambient_temperature 296(2)
_diffrn_measured_fraction_theta_full 0.994
_diffrn_measured_fraction_theta_max 0.994
_diffrn_measurement_device_type 'Bruker Apex2 CCD'
_diffrn_measurement_method '\w scans'
_diffrn_radiation_monochromator graphite
_diffrn_radiation_source 'fine-focus sealed tube'
_diffrn_radiation_type MoK\a
_diffrn_radiation_wavelength 0.71073
_diffrn_reflns_av_R_equivalents 0.0719
_diffrn_reflns_av_sigmaI/netI 0.0671
_diffrn_reflns_limit_h_max 20
_diffrn_reflns_limit_h_min -20
_diffrn_reflns_limit_k_max 14
_diffrn_reflns_limit_k_min -14
_diffrn_reflns_limit_l_max 46
_diffrn_reflns_limit_l_min -45
_diffrn_reflns_number 28131
_diffrn_reflns_theta_full 25.50
_diffrn_reflns_theta_max 25.50
_diffrn_reflns_theta_min 1.09
_exptl_absorpt_coefficient_mu 3.513
_exptl_absorpt_correction_T_max 0.7202
_exptl_absorpt_correction_T_min 0.4860
_exptl_absorpt_process_details '(SADABS; Sheldrick, 2003)'
_exptl_crystal_colour red
_exptl_crystal_density_diffrn 1.576
_exptl_crystal_density_method 'not measured'
_exptl_crystal_description prism
_exptl_crystal_F_000 3646.6
_exptl_crystal_size_max 0.24
_exptl_crystal_size_mid 0.14
_exptl_crystal_size_min 0.10
_refine_diff_density_max 0.984
_refine_diff_density_min -1.005
_refine_diff_density_rms 0.199
_refine_ls_extinction_method none
_refine_ls_goodness_of_fit_ref 1.018
_refine_ls_hydrogen_treatment constr
_refine_ls_matrix_type full
_refine_ls_number_parameters 532
_refine_ls_number_reflns 7242
_refine_ls_number_restraints 81
_refine_ls_restrained_S_all 1.020
_refine_ls_R_factor_all 0.0679
_refine_ls_R_factor_gt 0.0433
_refine_ls_shift/su_max 0.072
_refine_ls_shift/su_mean 0.001
_refine_ls_structure_factor_coef Fsqd
_refine_ls_weighting_details 'calc w=1/[\s^2^(Fo^2^)+(0.0649P)^2^+0.0000P] where P=(Fo^2^+2Fc^2^)/3'
_refine_ls_weighting_scheme calc
_refine_ls_wR_factor_gt 0.1076
_refine_ls_wR_factor_ref 0.1216
_reflns_number_gt 5440
_reflns_number_total 7242
_reflns_threshold_expression >2sigma(I)
_cod_data_source_file ICA-2014-409B-372-378-1.cif
_cod_data_source_block WFL_NNN
_cod_depositor_comments
;
The following automatic conversions were performed:

'_journal_paper_doi' value
'http://dx.doi.org/10.1016/j.ica.2013.09.027' was changed to
'10.1016/j.ica.2013.09.027'.

Automatic conversion script
Id: cif_fix_values 6433 2018-09-21 13:16:33Z andrius 
;
_cod_original_cell_volume 7811.2(14)
_cod_original_sg_symbol_Hall '-C 2yc '
_cod_original_sg_symbol_H-M 'C2/c  '
_cod_database_code 1543951

loop_
_symmetry_equiv_pos_as_xyz
'x, y, z'
'-x, y, -z+1/2'
'x+1/2, y+1/2, z'
'-x+1/2, y+1/2, -z+1/2'
'-x, -y, -z'
'x, -y, z-1/2'
'-x+1/2, -y+1/2, -z'
'x+1/2, -y+1/2, z-1/2'

loop_
_atom_site_label
_atom_site_type_symbol
_atom_site_fract_x
_atom_site_fract_y
_atom_site_fract_z
_atom_site_U_iso_or_equiv
_atom_site_adp_type
_atom_site_occupancy
_atom_site_symmetry_multiplicity
_atom_site_calc_flag
_atom_site_refinement_flags
_atom_site_disorder_assembly
_atom_site_disorder_group
Ir1 Ir -0.262088(9) 1.015243(12) 0.156620(4) 0.03483(4) Uani 1 1 d . . .
P1 P -0.32775(8) 1.11311(10) 0.10370(3) 0.0483(3) Uani 1 1 d . . .
N1 N -0.22407(19) 1.1474(3) 0.18992(9) 0.0412(9) Uani 1 1 d . . .
N2 N -0.3008(2) 0.8695(3) 0.13294(8) 0.0412(10) Uani 1 1 d . . .
N3 N -0.2398(3) 1.4468(3) 0.19571(12) 0.0730(14) Uani 1 1 d . . .
N4 N -0.2550(3) 0.6694(4) 0.06820(12) 0.0941(18) Uani 1 1 d . . .
N5 N -0.1536(2) 1.0140(3) 0.13539(11) 0.0529(11) Uani 1 1 d . . .
N6 N -0.0948(2) 1.0534(3) 0.15154(10) 0.0510(11) Uani 1 1 d . . .
N7 N -0.0358(3) 1.0917(4) 0.16659(13) 0.0824(16) Uani 1 1 d . . .
C1 C -0.2449(2) 1.2508(4) 0.18283(12) 0.0481(13) Uani 1 1 d . . .
H1A H -0.2790 1.2675 0.1610 0.058 Uiso 1 1 calc R . .
C2 C -0.2185(3) 1.3336(4) 0.20616(12) 0.0506(13) Uani 1 1 d . . .
C3 C -0.1695(3) 1.3130(4) 0.23872(13) 0.0616(15) Uani 1 1 d . . .
H3A H -0.1506 1.3690 0.2548 0.074 Uiso 1 1 calc R . .
C4 C -0.1492(3) 1.2050(4) 0.24665(12) 0.0574(15) Uani 1 1 d . . .
H4A H -0.1173 1.1877 0.2689 0.069 Uiso 1 1 calc R . .
C5 C -0.1750(2) 1.1225(3) 0.22242(10) 0.0428(12) Uani 1 1 d . . .
C6 C -0.1583(3) 1.0072(3) 0.22788(12) 0.0436(12) Uani 1 1 d . . .
C7 C -0.1073(3) 0.9641(4) 0.25865(13) 0.0606(16) Uani 1 1 d . . .
H7A H -0.0816 1.0110 0.2767 0.073 Uiso 1 1 calc R . .
C8 C -0.0952(3) 0.8544(4) 0.26218(13) 0.0647(16) Uani 1 1 d . . .
H8A H -0.0613 0.8264 0.2826 0.078 Uiso 1 1 calc R . .
C9 C -0.1332(3) 0.7843(4) 0.23543(12) 0.0572(15) Uani 1 1 d . . .
H9A H -0.1246 0.7092 0.2380 0.069 Uiso 1 1 calc R . .
C10 C -0.1825(3) 0.8238(4) 0.20565(11) 0.0487(13) Uani 1 1 d . . .
H10A H -0.2078 0.7755 0.1879 0.058 Uiso 1 1 calc R . .
C11 C -0.1962(2) 0.9365(3) 0.20109(11) 0.0416(12) Uani 1 1 d . . .
C12 C -0.2650(2) 0.8184(3) 0.10988(11) 0.0438(12) Uani 1 1 d . . .
H12A H -0.2210 0.8503 0.1034 0.053 Uiso 1 1 calc R . .
C13 C -0.2930(3) 0.7186(4) 0.09560(13) 0.0653(16) Uani 1 1 d . . .
C14 C -0.3568(3) 0.6684(4) 0.10545(15) 0.080(2) Uani 1 1 d . . .
H14A H -0.3747 0.6000 0.0964 0.096 Uiso 1 1 calc R . .
C15 C -0.3931(3) 0.7216(4) 0.12884(14) 0.0695(17) Uani 1 1 d . . .
H15A H -0.4364 0.6894 0.1359 0.083 Uiso 1 1 calc R . .
C16 C -0.3659(3) 0.8229(3) 0.14213(11) 0.0470(13) Uani 1 1 d . . .
C17 C -0.4000(3) 0.8917(4) 0.16576(11) 0.0464(13) Uani 1 1 d . . .
C18 C -0.4712(3) 0.8644(4) 0.17604(13) 0.0628(16) Uani 1 1 d . . .
H18A H -0.4962 0.7979 0.1690 0.075 Uiso 1 1 calc R . .
C19 C -0.5041(3) 0.9367(5) 0.19664(14) 0.0723(17) Uani 1 1 d . . .
H19A H -0.5512 0.9194 0.2037 0.087 Uiso 1 1 calc R . .
C20 C -0.4662(3) 1.0334(5) 0.20640(13) 0.0669(16) Uani 1 1 d . . .
H20A H -0.4888 1.0826 0.2199 0.080 Uiso 1 1 calc R . .
C21 C -0.3951(3) 1.0614(4) 0.19700(11) 0.0539(14) Uani 1 1 d . . .
H21A H -0.3700 1.1270 0.2051 0.065 Uiso 1 1 calc R . .
C22 C -0.3606(3) 0.9920(3) 0.17540(11) 0.0395(11) Uani 1 1 d . . .
C23 C -0.4178(3) 1.1883(4) 0.10919(13) 0.0647(16) Uani 1 1 d . . .
C24 C -0.4187(4) 1.2974(5) 0.11171(18) 0.096(2) Uani 1 1 d . . .
H24A H -0.3771 1.3384 0.1063 0.115 Uiso 1 1 calc R . .
C25 C -0.4834(4) 1.3511(5) 0.1227(2) 0.128(3) Uani 1 1 d . . .
H25A H -0.4842 1.4271 0.1240 0.153 Uiso 1 1 calc R . .
C26 C -0.5426(4) 1.2936(6) 0.1311(2) 0.141(4) Uani 1 1 d . . .
H26A H -0.5833 1.3306 0.1387 0.169 Uiso 1 1 calc R . .
C27 C -0.5457(4) 1.1844(6) 0.1289(2) 0.123(3) Uani 1 1 d . . .
H27A H -0.5879 1.1456 0.1347 0.148 Uiso 1 1 calc R . .
C28 C -0.4827(3) 1.1294(5) 0.11769(15) 0.083(2) Uani 1 1 d . . .
H28A H -0.4838 1.0535 0.1158 0.099 Uiso 1 1 calc R . .
C29 C -0.2680(3) 1.2172(4) 0.08617(12) 0.0659(16) Uani 1 1 d . . .
C30 C -0.1951(3) 1.2540(4) 0.10491(15) 0.0704(17) Uani 1 1 d . . .
H30A H -0.1740 1.2256 0.1276 0.084 Uiso 1 1 calc R . .
C31 C -0.1523(4) 1.3322(5) 0.09101(17) 0.097(2) Uani 1 1 d . . .
H31A H -0.1034 1.3565 0.1045 0.116 Uiso 1 1 calc R . .
C32 C -0.1804(5) 1.3727(6) 0.05853(19) 0.124(3) Uani 1 1 d . . .
H32A H -0.1504 1.4239 0.0492 0.149 Uiso 1 1 calc R . .
C33 C -0.2544(5) 1.3395(5) 0.03825(18) 0.122(3) Uani 1 1 d . . .
H33A H -0.2738 1.3689 0.0156 0.147 Uiso 1 1 calc R . .
C34 C -0.2996(4) 1.2612(5) 0.05215(15) 0.095(2) Uani 1 1 d . . .
H34A H -0.3495 1.2390 0.0390 0.114 Uiso 1 1 calc R . .
C35 C -0.3587(3) 1.0226(4) 0.06465(13) 0.0585(15) Uani 1 1 d . . .
C36 C -0.4336(4) 0.9754(5) 0.05420(18) 0.098(2) Uani 1 1 d . . .
H36A H -0.4736 0.9957 0.0658 0.118 Uiso 1 1 calc R . .
C37 C -0.4510(5) 0.8973(6) 0.0264(2) 0.127(3) Uani 1 1 d U . .
H37A H -0.5009 0.8638 0.0199 0.152 Uiso 1 1 calc R . .
C38 C -0.3909(4) 0.8738(5) 0.00983(16) 0.105(3) Uani 1 1 d . . .
H38A H -0.4019 0.8248 -0.0092 0.126 Uiso 1 1 calc R . .
C39 C -0.3167(4) 0.9160(5) 0.01886(15) 0.091(2) Uani 1 1 d U . .
H39A H -0.2777 0.8964 0.0065 0.109 Uiso 1 1 calc R . .
C40 C -0.2998(5) 0.9905(4) 0.04745(16) 0.085(2) Uani 1 1 d . . .
H40A H -0.2483 1.0186 0.0548 0.102 Uiso 1 1 calc R . .
O1 O -0.2874(3) 1.4603(3) 0.16762(14) 0.116(2) Uani 1 1 d . . .
O2 O -0.2115(3) 1.5204(3) 0.21576(13) 0.0940(16) Uani 1 1 d . . .
O3 O -0.1965(3) 0.7127(4) 0.06157(12) 0.1154(17) Uani 1 1 d . . .
O4 O -0.2902(4) 0.5892(4) 0.05290(14) 0.160(2) Uani 1 1 d . . .
C1A C 0.01546(18) 1.0654(3) -0.03055(10) 0.199(4) Uani 0.33 1 d PDU . 1
O1A O -0.0209(3) 0.9844(4) -0.00938(17) 0.202(4) Uani 0.33 1 d PDU . 1
O3A O -0.0258(2) 1.1075(8) 0.01990(7) 0.200(5) Uani 0.33 1 d PDU A 2
C3A C -0.0032(4) 1.0853(14) -0.01511(10) 0.187(6) Uani 0.33 1 d PDU A 2
C2A C -0.0667(6) 0.99518(17) 0.03853(16) 0.166(6) Uani 0.33 1 d PDU B 3
O2A O -0.0725(6) 1.1087(3) 0.0526(2) 0.122(5) Uani 0.33 1 d PDU B 3

loop_
_atom_site_aniso_label
_atom_site_aniso_U_11
_atom_site_aniso_U_22
_atom_site_aniso_U_33
_atom_site_aniso_U_23
_atom_site_aniso_U_13
_atom_site_aniso_U_12
Ir1 0.03804(9) 0.03506(8) 0.03322(8) -0.00283(7) 0.01185(6) 0.00110(7)
P1 0.0607(7) 0.0455(6) 0.0371(6) -0.0018(5) 0.0074(5) 0.0127(6)
N1 0.0452(19) 0.0412(18) 0.0411(18) -0.0051(15) 0.0180(15) 0.0001(16)
N2 0.051(2) 0.0435(19) 0.0287(17) -0.0015(14) 0.0072(15) 0.0094(16)
N3 0.085(3) 0.054(2) 0.087(3) -0.012(2) 0.033(2) -0.005(2)
N4 0.141(4) 0.066(3) 0.078(3) -0.028(2) 0.030(3) 0.028(3)
N5 0.051(2) 0.058(2) 0.056(2) -0.0006(17) 0.0252(18) 0.0071(18)
N6 0.0407(19) 0.047(2) 0.071(2) 0.0035(19) 0.0246(18) -0.0022(17)
N7 0.065(3) 0.075(3) 0.113(4) 0.006(3) 0.032(3) -0.013(2)
C1 0.042(2) 0.058(3) 0.048(2) -0.010(2) 0.0173(19) -0.005(2)
C2 0.054(3) 0.042(2) 0.062(3) -0.008(2) 0.026(2) -0.012(2)
C3 0.070(3) 0.058(3) 0.060(3) -0.018(2) 0.024(2) -0.021(2)
C4 0.065(3) 0.072(3) 0.036(2) -0.013(2) 0.012(2) -0.023(3)
C5 0.047(2) 0.052(2) 0.030(2) -0.0022(18) 0.0091(18) -0.006(2)
C6 0.044(2) 0.049(3) 0.036(2) 0.0041(18) 0.0057(19) -0.0042(19)
C7 0.058(3) 0.073(3) 0.048(3) 0.006(2) 0.004(2) -0.009(3)
C8 0.062(3) 0.083(4) 0.045(3) 0.025(2) 0.004(2) 0.008(3)
C9 0.059(3) 0.063(3) 0.049(3) 0.016(2) 0.013(2) 0.003(2)
C10 0.057(3) 0.047(2) 0.039(2) 0.004(2) 0.003(2) 0.006(2)
C11 0.043(2) 0.044(2) 0.039(2) -0.0011(19) 0.0099(18) -0.005(2)
C12 0.041(2) 0.043(2) 0.048(2) -0.0031(19) 0.011(2) 0.0088(19)
C13 0.087(4) 0.048(3) 0.061(3) -0.017(2) 0.016(3) 0.017(3)
C14 0.105(4) 0.042(3) 0.092(4) -0.014(3) 0.022(3) -0.006(3)
C15 0.091(4) 0.053(3) 0.065(3) -0.012(2) 0.019(3) -0.022(3)
C16 0.049(3) 0.043(2) 0.043(2) -0.002(2) -0.001(2) -0.007(2)
C17 0.044(2) 0.052(2) 0.043(2) 0.003(2) 0.010(2) -0.012(2)
C18 0.053(3) 0.076(3) 0.060(3) 0.002(3) 0.015(2) -0.013(3)
C19 0.042(3) 0.110(4) 0.071(3) -0.008(3) 0.026(2) -0.017(3)
C20 0.057(3) 0.100(4) 0.052(3) -0.006(3) 0.031(2) 0.010(3)
C21 0.047(3) 0.073(3) 0.045(2) -0.008(2) 0.019(2) 0.006(2)
C22 0.043(2) 0.046(2) 0.030(2) 0.0003(17) 0.0092(18) 0.0032(19)
C23 0.060(3) 0.069(3) 0.054(3) -0.012(2) -0.012(3) 0.022(3)
C24 0.084(4) 0.067(4) 0.127(6) -0.010(4) 0.004(4) 0.017(3)
C25 0.099(5) 0.074(4) 0.208(8) -0.022(5) 0.030(5) 0.038(4)
C26 0.097(5) 0.121(6) 0.203(9) -0.001(6) 0.029(6) 0.048(5)
C27 0.069(4) 0.141(6) 0.157(7) 0.011(6) 0.020(4) 0.045(4)
C28 0.074(4) 0.090(4) 0.074(4) -0.002(3) -0.005(3) 0.020(3)
C29 0.111(4) 0.047(3) 0.044(3) 0.013(2) 0.025(3) 0.012(3)
C30 0.081(3) 0.054(3) 0.083(4) 0.013(3) 0.032(3) 0.001(3)
C31 0.110(5) 0.088(4) 0.100(4) 0.027(4) 0.040(4) -0.012(4)
C32 0.169(6) 0.105(5) 0.110(5) 0.018(4) 0.060(5) -0.024(5)
C33 0.216(7) 0.076(4) 0.087(4) 0.037(3) 0.062(5) 0.010(5)
C34 0.155(6) 0.066(4) 0.056(3) 0.010(3) 0.005(4) -0.005(4)
C35 0.085(4) 0.049(3) 0.038(2) -0.005(2) 0.004(3) 0.014(3)
C36 0.074(4) 0.128(5) 0.082(4) -0.045(4) -0.005(4) -0.004(4)
C37 0.127(5) 0.124(5) 0.118(5) -0.037(4) 0.004(4) -0.013(4)
C38 0.141(6) 0.101(5) 0.058(4) -0.015(3) -0.007(4) 0.005(5)
C39 0.128(4) 0.091(4) 0.060(3) -0.002(3) 0.034(3) 0.018(3)
C40 0.143(6) 0.058(3) 0.062(3) -0.003(3) 0.038(4) 0.006(3)
O1 0.170(5) 0.047(2) 0.110(4) -0.004(2) -0.012(3) 0.014(3)
O2 0.127(4) 0.0452(19) 0.106(3) -0.0291(19) 0.017(3) -0.019(2)
O3 0.121(3) 0.142(4) 0.096(3) -0.045(3) 0.052(2) 0.008(3)
O4 0.237(5) 0.095(3) 0.168(4) -0.088(3) 0.091(4) -0.029(4)
C1A 0.167(6) 0.183(6) 0.208(6) -0.015(6) -0.044(6) 0.019(6)
O1A 0.162(6) 0.190(6) 0.212(6) -0.020(6) -0.047(6) 0.018(6)
O3A 0.152(8) 0.189(8) 0.209(8) -0.013(8) -0.071(8) 0.016(8)
C3A 0.159(10) 0.159(11) 0.209(11) -0.009(11) -0.030(10) 0.041(10)
C2A 0.096(10) 0.185(11) 0.184(11) -0.004(10) -0.037(10) 0.032(9)
O2A 0.064(7) 0.144(8) 0.144(9) -0.054(7) -0.007(7) 0.011(7)

loop_
_atom_type_symbol
_atom_type_description
_atom_type_scat_dispersion_real
_atom_type_scat_dispersion_imag
_atom_type_scat_source
C C 0.0033 0.0016 'International Tables Vol C Tables 4.2.6.8 and 6.1.1.4'
H H 0.0000 0.0000 'International Tables Vol C Tables 4.2.6.8 and 6.1.1.4'
N N 0.0061 0.0033 'International Tables Vol C Tables 4.2.6.8 and 6.1.1.4'
O O 0.0106 0.0060 'International Tables Vol C Tables 4.2.6.8 and 6.1.1.4'
P P 0.1023 0.0942 'International Tables Vol C Tables 4.2.6.8 and 6.1.1.4'
Ir Ir -1.4442 7.9887 'International Tables Vol C Tables 4.2.6.8 and 6.1.1.4'

loop_
_geom_angle_atom_site_label_1
_geom_angle_atom_site_label_2
_geom_angle_atom_site_label_3
_geom_angle
_geom_angle_site_symmetry_1
_geom_angle_site_symmetry_3
C22 Ir1 N2 79.56(15) . .
C22 Ir1 C11 89.24(16) . .
N2 Ir1 C11 91.40(14) . .
C22 Ir1 N1 93.70(15) . .
N2 Ir1 N1 168.69(13) . .
C11 Ir1 N1 79.35(14) . .
C22 Ir1 N5 171.39(15) . .
N2 Ir1 N5 92.72(14) . .
C11 Ir1 N5 87.12(16) . .
N1 Ir1 N5 93.29(14) . .
C22 Ir1 P1 95.74(12) . .
N2 Ir1 P1 90.82(9) . .
C11 Ir1 P1 174.84(12) . .
N1 Ir1 P1 98.95(9) . .
N5 Ir1 P1 88.12(10) . .
C35 P1 C23 107.1(2) . .
C35 P1 C29 101.6(2) . .
C23 P1 C29 104.1(2) . .
C35 P1 Ir1 112.46(15) . .
C23 P1 Ir1 113.40(17) . .
C29 P1 Ir1 117.04(16) . .
C1 N1 C5 118.7(3) . .
C1 N1 Ir1 125.7(3) . .
C5 N1 Ir1 115.5(3) . .
C12 N2 C16 119.7(4) . .
C12 N2 Ir1 123.4(3) . .
C16 N2 Ir1 116.9(3) . .
O1 N3 O2 124.0(5) . .
O1 N3 C2 116.8(4) . .
O2 N3 C2 119.2(4) . .
O3 N4 O4 126.2(6) . .
O3 N4 C13 119.1(5) . .
O4 N4 C13 114.6(5) . .
N6 N5 Ir1 120.4(3) . .
N7 N6 N5 177.9(5) . .
N1 C1 C2 122.7(4) . .
N1 C1 H1A 118.7 . .
C2 C1 H1A 118.7 . .
C1 C2 C3 120.8(4) . .
C1 C2 N3 119.8(4) . .
C3 C2 N3 119.3(4) . .
C2 C3 C4 116.8(4) . .
C2 C3 H3A 121.6 . .
C4 C3 H3A 121.6 . .
C5 C4 C3 121.7(4) . .
C5 C4 H4A 119.2 . .
C3 C4 H4A 119.2 . .
N1 C5 C4 119.3(4) . .
N1 C5 C6 114.2(3) . .
C4 C5 C6 126.5(4) . .
C11 C6 C7 119.3(4) . .
C11 C6 C5 117.1(4) . .
C7 C6 C5 123.6(4) . .
C8 C7 C6 120.4(4) . .
C8 C7 H7A 119.8 . .
C6 C7 H7A 119.8 . .
C7 C8 C9 120.1(4) . .
C7 C8 H8A 120.0 . .
C9 C8 H8A 120.0 . .
C10 C9 C8 120.6(5) . .
C10 C9 H9A 119.7 . .
C8 C9 H9A 119.7 . .
C9 C10 C11 120.9(4) . .
C9 C10 H10A 119.6 . .
C11 C10 H10A 119.6 . .
C6 C11 C10 118.8(4) . .
C6 C11 Ir1 113.7(3) . .
C10 C11 Ir1 127.4(3) . .
N2 C12 C13 120.4(4) . .
N2 C12 H12A 119.8 . .
C13 C12 H12A 119.8 . .
C14 C13 C12 120.9(5) . .
C14 C13 N4 120.9(5) . .
C12 C13 N4 118.1(5) . .
C15 C14 C13 118.2(5) . .
C15 C14 H14A 120.9 . .
C13 C14 H14A 120.9 . .
C14 C15 C16 120.3(5) . .
C14 C15 H15A 119.9 . .
C16 C15 H15A 119.9 . .
N2 C16 C15 120.5(4) . .
N2 C16 C17 112.6(4) . .
C15 C16 C17 126.9(5) . .
C18 C17 C22 122.0(4) . .
C18 C17 C16 122.3(4) . .
C22 C17 C16 115.6(4) . .
C19 C18 C17 119.9(5) . .
C19 C18 H18A 120.1 . .
C17 C18 H18A 120.1 . .
C20 C19 C18 118.8(5) . .
C20 C19 H19A 120.6 . .
C18 C19 H19A 120.6 . .
C19 C20 C21 122.4(5) . .
C19 C20 H20A 118.8 . .
C21 C20 H20A 118.8 . .
C20 C21 C22 120.8(5) . .
C20 C21 H21A 119.6 . .
C22 C21 H21A 119.6 . .
C21 C22 C17 116.1(4) . .
C21 C22 Ir1 128.8(3) . .
C17 C22 Ir1 115.1(3) . .
C24 C23 C28 117.8(5) . .
C24 C23 P1 121.8(5) . .
C28 C23 P1 119.3(4) . .
C23 C24 C25 120.0(6) . .
C23 C24 H24A 120.0 . .
C25 C24 H24A 120.0 . .
C26 C25 C24 120.7(6) . .
C26 C25 H25A 119.6 . .
C24 C25 H25A 119.6 . .
C25 C26 C27 122.3(8) . .
C25 C26 H26A 118.9 . .
C27 C26 H26A 118.9 . .
C26 C27 C28 118.0(7) . .
C26 C27 H27A 121.0 . .
C28 C27 H27A 121.0 . .
C27 C28 C23 121.1(6) . .
C27 C28 H28A 119.4 . .
C23 C28 H28A 119.4 . .
C30 C29 C34 118.7(5) . .
C30 C29 P1 123.2(4) . .
C34 C29 P1 118.1(4) . .
C29 C30 C31 121.7(5) . .
C29 C30 H30A 119.2 . .
C31 C30 H30A 119.2 . .
C32 C31 C30 120.4(6) . .
C32 C31 H31A 119.8 . .
C30 C31 H31A 119.8 . .
C31 C32 C33 120.8(7) . .
C31 C32 H32A 119.6 . .
C33 C32 H32A 119.6 . .
C32 C33 C34 119.7(6) . .
C32 C33 H33A 120.1 . .
C34 C33 H33A 120.1 . .
C29 C34 C33 118.7(6) . .
C29 C34 H34A 120.6 . .
C33 C34 H34A 120.6 . .
C40 C35 C36 118.3(5) . .
C40 C35 P1 116.7(4) . .
C36 C35 P1 124.5(5) . .
C35 C36 C37 121.9(7) . .
C35 C36 H36A 119.1 . .
C37 C36 H36A 119.1 . .
C38 C37 C36 116.2(7) . .
C38 C37 H37A 121.9 . .
C36 C37 H37A 121.9 . .
C39 C38 C37 124.8(6) . .
C39 C38 H38A 117.6 . .
C37 C38 H38A 117.6 . .
C38 C39 C40 118.0(7) . .
C38 C39 H39A 121.0 . .
C40 C39 H39A 121.0 . .
C35 C40 C39 120.7(6) . .
C35 C40 H40A 119.6 . .
C39 C40 H40A 119.6 . .
O1A C1A O1A 35.9(4) . 5_575
O1A O1A C1A 79.3(5) 5_575 .
O1A O1A C1A 64.8(5) 5_575 5_575
C1A O1A C1A 144.1(4) . 5_575

loop_
_geom_bond_atom_site_label_1
_geom_bond_atom_site_label_2
_geom_bond_distance
_geom_bond_site_symmetry_2
Ir1 C22 1.995(5) .
Ir1 N2 2.041(3) .
Ir1 C11 2.060(4) .
Ir1 N1 2.071(3) .
Ir1 N5 2.187(4) .
Ir1 P1 2.4061(12) .
P1 C35 1.841(5) .
P1 C23 1.846(5) .
P1 C29 1.849(5) .
N1 C1 1.325(5) .
N1 C5 1.373(5) .
N2 C12 1.335(5) .
N2 C16 1.366(6) .
N3 O1 1.208(6) .
N3 O2 1.210(5) .
N3 C2 1.464(6) .
N4 O3 1.209(7) .
N4 O4 1.229(6) .
N4 C13 1.480(7) .
N5 N6 1.162(5) .
N6 N7 1.146(5) .
C1 C2 1.358(6) .
C1 H1A 0.9300 .
C2 C3 1.363(6) .
C3 C4 1.380(7) .
C3 H3A 0.9300 .
C4 C5 1.375(6) .
C4 H4A 0.9300 .
C5 C6 1.443(6) .
C6 C11 1.387(6) .
C6 C7 1.405(6) .
C7 C8 1.358(7) .
C7 H7A 0.9300 .
C8 C9 1.382(7) .
C8 H8A 0.9300 .
C9 C10 1.349(6) .
C9 H9A 0.9300 .
C10 C11 1.402(6) .
C10 H10A 0.9300 .
C12 C13 1.378(6) .
C12 H12A 0.9300 .
C13 C14 1.376(8) .
C14 C15 1.363(8) .
C14 H14A 0.9300 .
C15 C16 1.380(6) .
C15 H15A 0.9300 .
C16 C17 1.449(6) .
C17 C18 1.402(6) .
C17 C22 1.408(6) .
C18 C19 1.384(7) .
C18 H18A 0.9300 .
C19 C20 1.360(8) .
C19 H19A 0.9300 .
C20 C21 1.387(7) .
C20 H20A 0.9300 .
C21 C22 1.404(6) .
C21 H21A 0.9300 .
C23 C24 1.338(7) .
C23 C28 1.420(8) .
C24 C25 1.430(9) .
C24 H24A 0.9300 .
C25 C26 1.330(10) .
C25 H25A 0.9300 .
C26 C27 1.337(10) .
C26 H26A 0.9300 .
C27 C28 1.416(9) .
C27 H27A 0.9300 .
C28 H28A 0.9300 .
C29 C30 1.370(7) .
C29 C34 1.402(7) .
C30 C31 1.381(8) .
C30 H30A 0.9300 .
C31 C32 1.326(9) .
C31 H31A 0.9300 .
C32 C33 1.390(10) .
C32 H32A 0.9300 .
C33 C34 1.408(9) .
C33 H33A 0.9300 .
C34 H34A 0.9300 .
C35 C40 1.378(9) .
C35 C36 1.382(8) .
C36 C37 1.410(9) .
C36 H36A 0.9300 .
C37 C38 1.355(10) .
C37 H37A 0.9300 .
C38 C39 1.344(9) .
C38 H38A 0.9300 .
C39 C40 1.404(8) .
C39 H39A 0.9300 .
C40 H40A 0.9300 .
C1A O1A 1.500(2) .
C1A O1A 1.629(8) 5_575
O1A O1A 0.973(13) 5_575
O1A C1A 1.629(8) 5_575
O3A C3A 1.500(2) .
C2A O2A 1.500(2) .
